data_7715804
loop_
_publ_author_name
'Flichot, Hadrien'
'Sickinger, Annika'
'Brom, Jules'
'Lefeuvre, Bertrand'
'Dorcet, Vincent'
'Guizouarn, Thierry'
'Cador, Olivier'
'Le Guennic, Boris'
'Micouin, Laurent'
'Maury, Olivier'
'Benedetti, Erica'
'Pointillart, Fabrice'

_publ_section_title
;
 Magneto-structural correlation in lanthanide luminescent
 [2.2]paracyclophane-based single-molecule magnets.
;
_journal_issue 19
_journal_name_full 'Dalton transactions (Cambridge, England : 2003)'
_journal_page_first 8191
_journal_page_last 8201
_journal_paper_doi 10.1039/d4dt00536h
_journal_volume 53
_journal_year 2024
_chemical_compound_source 'synthesis as described'
_chemical_formula_moiety 'C64 H46 Dy F9 O8 P2 S3'
_chemical_formula_sum 'C64 H46 Dy F9 O8 P2 S3'
_chemical_formula_weight 1434.63
_space_group_crystal_system monoclinic
_space_group_IT_number 14
_space_group_name_Hall '-P 2yn'
_space_group_name_H-M_alt 'P 1 21/n 1'
_atom_sites_solution_hydrogens geom
_atom_sites_solution_primary dual
_atom_sites_solution_secondary difmap
_audit_update_record
;
2023-09-26 deposited with the CCDC.	2024-04-22 downloaded from the CCDC.
;
_cell_angle_alpha 90
_cell_angle_beta 101.049(4)
_cell_angle_gamma 90
_cell_formula_units_Z 4
_cell_length_a 14.6220(15)
_cell_length_b 19.582(2)
_cell_length_c 20.966(3)
_cell_measurement_reflns_used 9995
_cell_measurement_temperature 150(2)
_cell_measurement_theta_max 26.1439
_cell_measurement_theta_min 2.8037
_cell_measurement_wavelength 0.710730
_cell_volume 5891.9(12)
_computing_cell_refinement 'APEX3 (Bruker, 2015)'
_computing_data_collection 'Bruker APEX3 (Bruker, 2015)'
_computing_data_reduction 'SAINT (Bruker, 2014)'
_computing_molecular_graphics
;
   'SXGRAPH (L. Farrugia, 1999), Mercury (CSD, 2020)'
;
_computing_publication_material 'CRYSCALC (T. Roisnel, local program, 2020)'
_computing_structure_refinement 'SHELXL-2018_3 (Sheldrick, 2018)'
_computing_structure_solution 'SHELXT 2018_2 (Sheldrick, 2018)'
_diffrn_ambient_temperature 150(2)
_diffrn_detector CMOS-PHOTON70
_diffrn_detector_area_resol_mean 10.4167
_diffrn_measured_fraction_theta_full 0.999
_diffrn_measured_fraction_theta_max 0.995
_diffrn_measurement_device_type 'D8 VENTURE Bruker AXS'
_diffrn_measurement_method 'rotation images'
_diffrn_orient_matrix_UB_11 -0.0320049
_diffrn_orient_matrix_UB_12 -0.0269264
_diffrn_orient_matrix_UB_13 -0.0383734
_diffrn_orient_matrix_UB_21 -0.0261642
_diffrn_orient_matrix_UB_22 0.0431301
_diffrn_orient_matrix_UB_23 -0.0217029
_diffrn_orient_matrix_UB_31 0.0560950
_diffrn_orient_matrix_UB_32 0.0047542
_diffrn_orient_matrix_UB_33 -0.0204471
_diffrn_radiation_monochromator 'multilayer monochromator'
_diffrn_radiation_probe x-ray
_diffrn_radiation_source 'Incoatec microfocus sealed tube'
_diffrn_radiation_type MoK\a
_diffrn_radiation_wavelength 0.71073
_diffrn_reflns_av_R_equivalents 0.0909
_diffrn_reflns_av_unetI/netI 0.0587
_diffrn_reflns_limit_h_max 18
_diffrn_reflns_limit_h_min -19
_diffrn_reflns_limit_k_max 25
_diffrn_reflns_limit_k_min -25
_diffrn_reflns_limit_l_max 27
_diffrn_reflns_limit_l_min -27
_diffrn_reflns_number 85875
_diffrn_reflns_theta_full 25.242
_diffrn_reflns_theta_max 27.564
_diffrn_reflns_theta_min 2.148
_diffrn_source_current 1.00
_diffrn_source_power 50.0
_diffrn_source_voltage 50.00
_exptl_absorpt_coefficient_mu 1.514
_exptl_absorpt_correction_T_max 0.913
_exptl_absorpt_correction_T_min 0.747
_exptl_absorpt_correction_type multi-scan
_exptl_absorpt_process_details
;
  [Sheldrick, G.M. (2014). SADABS Bruker AXS Inc., Madison, Wisconsin, USA]
;
_exptl_crystal_colour colourless
_exptl_crystal_density_diffrn 1.617
_exptl_crystal_description plate
_exptl_crystal_F_000 2876
_exptl_crystal_size_max 0.200
_exptl_crystal_size_mid 0.190
_exptl_crystal_size_min 0.060
_refine_diff_density_max 0.815
_refine_diff_density_min -1.038
_refine_diff_density_rms 0.108
_refine_ls_extinction_method none
_refine_ls_goodness_of_fit_ref 1.060
_refine_ls_hydrogen_treatment constr
_refine_ls_matrix_type full
_refine_ls_number_parameters 850
_refine_ls_number_reflns 13556
_refine_ls_number_restraints 345
_refine_ls_restrained_S_all 1.077
_refine_ls_R_factor_all 0.0837
_refine_ls_R_factor_gt 0.0560
_refine_ls_shift/su_max 0.002
_refine_ls_shift/su_mean 0.000
_refine_ls_structure_factor_coef Fsqd
_refine_ls_weighting_details 'w=1/[\s^2^(Fo^2^)+(0.0358P)^2^+18.2131P] where P=(Fo^2^+2Fc^2^)/3'
_refine_ls_weighting_scheme calc
_refine_ls_wR_factor_gt 0.1096
_refine_ls_wR_factor_ref 0.1208
_reflns_number_gt 10142
_reflns_number_total 13556
_reflns_threshold_expression >2sigma(I)
_cod_data_source_file d4dt00536h2.cif
_cod_data_source_block HF02
_cod_depositor_comments 'Adding full bibliography for 7715801--7715805.cif.'
_cod_original_cell_volume 5892.0(12)
_cod_original_sg_symbol_H-M 'P 21/n'
_cod_database_code 7715804

loop_
_space_group_symop_operation_xyz
'x, y, z'
'-x+1/2, y+1/2, -z+1/2'
'-x, -y, -z'
'x-1/2, -y-1/2, z-1/2'

loop_
_atom_site_label
_atom_site_type_symbol
_atom_site_fract_x
_atom_site_fract_y
_atom_site_fract_z
_atom_site_U_iso_or_equiv
_atom_site_adp_type
_atom_site_occupancy
_atom_site_site_symmetry_order
_atom_site_calc_flag
_atom_site_refinement_flags_posn
_atom_site_refinement_flags_adp
_atom_site_refinement_flags_occupancy
_atom_site_disorder_assembly
_atom_site_disorder_group
Dy1 Dy 0.36167(2) 0.72291(2) 0.61777(2) 0.03129(8) Uani 1 1 d . . . . .
O1 O 0.3643(2) 0.7312(2) 0.50492(19) 0.0453(9) Uani 1 1 d . . . . .
O2 O 0.5111(2) 0.75487(19) 0.60267(19) 0.0423(9) Uani 1 1 d . . . . .
O3 O 0.2025(2) 0.71350(18) 0.55904(18) 0.0418(9) Uani 1 1 d . . . . .
O4 O 0.3394(3) 0.61178(18) 0.5804(2) 0.0465(9) Uani 1 1 d . . . . .
O5 O 0.4383(2) 0.78842(18) 0.71153(18) 0.0412(9) Uani 1 1 d . . . . .
O6 O 0.4667(2) 0.65156(18) 0.68561(19) 0.0425(9) Uani 1 1 d . . . . .
O7 O 0.2697(2) 0.71041(17) 0.69289(18) 0.0377(8) Uani 1 1 d . . . . .
O8 O 0.3082(2) 0.83092(17) 0.60242(17) 0.0345(8) Uani 1 1 d . . . . .
P1 P 0.19215(8) 0.71276(6) 0.72967(7) 0.0317(3) Uani 1 1 d . . . . .
P2 P 0.29554(8) 0.90624(6) 0.59755(6) 0.0268(3) Uani 1 1 d . . . . .
F1 F 0.4470(3) 0.7589(3) 0.3597(2) 0.0916(19) Uani 0.869(4) 1 d D U P A 1
F2 F 0.3652(6) 0.6742(3) 0.3785(3) 0.113(2) Uani 0.869(4) 1 d D U P A 1
F3 F 0.3115(4) 0.7714(4) 0.3783(2) 0.118(3) Uani 0.869(4) 1 d D U P A 1
C1 C 0.3900(4) 0.7375(3) 0.3989(3) 0.0622(18) Uani 0.869(4) 1 d D . P A 1
C2 C 0.4251(3) 0.7412(3) 0.4713(3) 0.0428(13) Uani 0.869(4) 1 d D . P A 1
C3 C 0.5190(3) 0.7538(3) 0.4923(3) 0.0511(15) Uani 0.869(4) 1 d D . P A 1
H3 H 0.558103 0.759608 0.461352 0.061 Uiso 0.869(4) 1 calc R U P A 1
C4 C 0.5569(3) 0.7581(3) 0.5584(3) 0.0457(14) Uani 0.869(4) 1 d D . P A 1
C5 C 0.6596(4) 0.7696(3) 0.5804(3) 0.0636(19) Uani 0.869(4) 1 d D . P A 1
C6 C 0.7296(5) 0.7508(5) 0.5486(4) 0.081(2) Uani 0.869(4) 1 d D U P A 1
H6 H 0.720337 0.731012 0.506453 0.097 Uiso 0.869(4) 1 calc R U P A 1
C7 C 0.8174(5) 0.7654(5) 0.5876(5) 0.087(3) Uani 0.869(4) 1 d D U P A 1
H7 H 0.875239 0.756864 0.574845 0.104 Uiso 0.869(4) 1 calc R U P A 1
C8 C 0.8092(5) 0.7921(5) 0.6437(5) 0.082(2) Uani 0.869(4) 1 d D U P A 1
H8 H 0.861172 0.806101 0.675490 0.099 Uiso 0.869(4) 1 calc R U P A 1
S1 S 0.69993(14) 0.79922(14) 0.65376(12) 0.0759(8) Uani 0.869(4) 1 d D U P A 1
F1B F 0.7084(16) 0.7980(17) 0.5403(12) 0.081(2) Uani 0.131(4) 1 d D U P A 2
F2B F 0.7111(15) 0.7355(12) 0.6258(11) 0.073(7) Uani 0.131(4) 1 d D U P A 2
F3B F 0.663(2) 0.8290(12) 0.6202(14) 0.118(9) Uani 0.131(4) 1 d D U P A 2
C1B C 0.6596(4) 0.7696(3) 0.5804(3) 0.0636(19) Uani 0.131(4) 1 d D . P A 2
C2B C 0.5569(3) 0.7581(3) 0.5584(3) 0.0457(14) Uani 0.131(4) 1 d D . P A 2
C3B C 0.5190(3) 0.7538(3) 0.4923(3) 0.0511(15) Uani 0.131(4) 1 d D . P A 2
H3B H 0.558103 0.759608 0.461352 0.061 Uiso 0.131(4) 1 calc R U P A 2
C4B C 0.4251(3) 0.7412(3) 0.4713(3) 0.0428(13) Uani 0.131(4) 1 d D . P A 2
C5B C 0.3900(4) 0.7375(3) 0.3989(3) 0.0622(18) Uani 0.131(4) 1 d D . P A 2
C6B C 0.439(2) 0.728(4) 0.3526(13) 0.0916(19) Uani 0.131(4) 1 d D U P A 2
H6B H 0.504006 0.718987 0.357453 0.110 Uiso 0.131(4) 1 calc R U P A 2
C7B C 0.372(3) 0.736(3) 0.2933(12) 0.090(5) Uani 0.131(4) 1 d D U P A 2
H7B H 0.382628 0.754908 0.253831 0.108 Uiso 0.131(4) 1 calc R U P A 2
C8B C 0.292(3) 0.710(3) 0.3040(10) 0.090(7) Uani 0.131(4) 1 d D U P A 2
H8B H 0.241342 0.697622 0.270599 0.108 Uiso 0.131(4) 1 calc R U P A 2
S1B S 0.2915(12) 0.7026(14) 0.3851(8) 0.114(6) Uani 0.131(4) 1 d D U P A 2
F11 F 0.0628(3) 0.7329(2) 0.4432(3) 0.1095(19) Uani 1 1 d D . . . .
F12 F 0.0149(3) 0.7159(4) 0.5300(3) 0.147(3) Uani 1 1 d D . . . .
F13 F 0.0098(3) 0.6370(2) 0.4641(2) 0.0947(15) Uani 1 1 d D . . . .
C11 C 0.0628(4) 0.6876(4) 0.4921(4) 0.072(2) Uani 1 1 d D . . . .
C12 C 0.1608(4) 0.6680(3) 0.5239(3) 0.0506(15) Uani 1 1 d D . . . .
C13 C 0.1938(4) 0.6045(3) 0.5100(3) 0.0643(18) Uani 1 1 d D . . . .
H13 H 0.153961 0.575570 0.480550 0.077 Uiso 1 1 calc R U . . .
C14 C 0.2829(4) 0.5811(3) 0.5372(3) 0.0514(15) Uani 1 1 d D . . . .
C15 C 0.3150(5) 0.5158(3) 0.5130(3) 0.0638(18) Uani 0.553(8) 1 d D . P B 1
C16 C 0.2748(15) 0.4803(10) 0.4614(9) 0.118(2) Uani 0.553(8) 1 d D . P B 1
H16 H 0.216889 0.492438 0.434789 0.142 Uiso 0.553(8) 1 calc R U P B 1
C17 C 0.3284(16) 0.4216(10) 0.4500(11) 0.102(3) Uani 0.553(8) 1 d D . P B 1
H17 H 0.311546 0.390906 0.414664 0.123 Uiso 0.553(8) 1 calc R U P B 1
C18 C 0.4035(15) 0.4162(9) 0.4951(10) 0.102(3) Uani 0.553(8) 1 d D . P B 1
H18 H 0.447284 0.379937 0.498257 0.123 Uiso 0.553(8) 1 calc R U P B 1
S2 S 0.4115(4) 0.4829(3) 0.5469(3) 0.0847(15) Uani 0.553(8) 1 d D . P B 1
C15B C 0.3150(5) 0.5158(3) 0.5130(3) 0.0638(18) Uani 0.447(8) 1 d D . P B 2
C16B C 0.3966(13) 0.4902(11) 0.5387(12) 0.0847(15) Uani 0.447(8) 1 d D . P B 2
H16B H 0.436704 0.510942 0.574464 0.102 Uiso 0.447(8) 1 calc R U P B 2
C17B C 0.4208(18) 0.4289(11) 0.5088(14) 0.102(3) Uani 0.447(8) 1 d D . P B 2
H17B H 0.477308 0.404253 0.521476 0.123 Uiso 0.447(8) 1 calc R U P B 2
C18B C 0.3525(16) 0.4121(11) 0.4613(14) 0.102(3) Uani 0.447(8) 1 d D . P B 2
H18B H 0.352679 0.372475 0.435166 0.123 Uiso 0.447(8) 1 calc R U P B 2
S2B S 0.2631(6) 0.4698(4) 0.4518(4) 0.118(2) Uani 0.447(8) 1 d D . P B 2
F21 F 0.4925(3) 0.8692(2) 0.8193(2) 0.0888(14) Uani 1 1 d D . . . .
F22 F 0.5656(4) 0.8953(2) 0.7451(2) 0.0951(15) Uani 1 1 d D . . . .
F23 F 0.6331(3) 0.8381(2) 0.8257(2) 0.0893(14) Uani 1 1 d D . . . .
C21 C 0.5524(4) 0.8454(3) 0.7851(3) 0.0598(17) Uani 1 1 d D . . . .
C22 C 0.5162(4) 0.7809(3) 0.7471(3) 0.0440(13) Uani 1 1 d D . . . .
C23 C 0.5725(4) 0.7226(3) 0.7553(3) 0.0422(12) Uani 1 1 d D . . . .
H23 H 0.630365 0.723848 0.784997 0.051 Uiso 1 1 calc R U . . .
C24 C 0.5457(3) 0.6626(3) 0.7208(3) 0.0388(12) Uani 1 1 d D . . . .
C25 C 0.6136(3) 0.6052(2) 0.7241(3) 0.0394(12) Uani 0.627(6) 1 d D . P C 1
C26 C 0.7040(8) 0.6048(9) 0.7488(7) 0.0432(14) Uani 0.627(6) 1 d D . P C 1
H26 H 0.736440 0.643515 0.769070 0.052 Uiso 0.627(6) 1 calc R U P C 1
C27 C 0.7485(10) 0.5407(5) 0.7423(8) 0.0484(16) Uani 0.627(6) 1 d D . P C 1
H27 H 0.812910 0.531587 0.756883 0.058 Uiso 0.627(6) 1 calc R U P C 1
C28 C 0.6861(6) 0.4957(7) 0.7126(7) 0.0484(16) Uani 0.627(6) 1 d D . P C 1
H28 H 0.700570 0.449770 0.703751 0.058 Uiso 0.627(6) 1 calc R U P C 1
S3 S 0.5772(2) 0.53019(14) 0.69225(18) 0.0525(9) Uani 0.627(6) 1 d D . P C 1
C25B C 0.6136(3) 0.6052(2) 0.7241(3) 0.0394(12) Uani 0.373(6) 1 d D . P C 2
C26B C 0.5874(15) 0.5436(9) 0.7019(9) 0.0525(9) Uani 0.373(6) 1 d D . P C 2
H26B H 0.524700 0.532463 0.683268 0.063 Uiso 0.373(6) 1 calc R U P C 2
C27B C 0.6616(12) 0.4955(11) 0.7086(13) 0.0484(16) Uani 0.373(6) 1 d D . P C 2
H27B H 0.655214 0.449017 0.695421 0.058 Uiso 0.373(6) 1 calc R U P C 2
C28B C 0.7411(17) 0.5252(7) 0.7359(13) 0.0484(16) Uani 0.373(6) 1 d D . P C 2
H28B H 0.799137 0.501982 0.745403 0.058 Uiso 0.373(6) 1 calc R U P C 2
S3B S 0.7279(3) 0.6101(3) 0.7524(3) 0.0432(14) Uani 0.373(6) 1 d D . P C 2
C31 C 0.2367(3) 0.6878(2) 0.8116(3) 0.0341(11) Uani 1 1 d . . . . .
C32 C 0.3318(4) 0.6890(3) 0.8332(3) 0.0421(13) Uani 1 1 d . . . . .
H32 H 0.371934 0.702474 0.804769 0.050 Uiso 1 1 calc R U . . .
C33 C 0.3687(4) 0.6703(3) 0.8969(3) 0.0518(15) Uani 1 1 d . . . . .
H33 H 0.434229 0.671109 0.911997 0.062 Uiso 1 1 calc R U . . .
C34 C 0.3112(4) 0.6507(3) 0.9381(3) 0.0563(16) Uani 1 1 d . . . . .
H34 H 0.336934 0.638248 0.981667 0.068 Uiso 1 1 calc R U . . .
C35 C 0.2159(4) 0.6491(3) 0.9163(3) 0.0522(15) Uani 1 1 d . . . . .
H35 H 0.175945 0.635356 0.944798 0.063 Uiso 1 1 calc R U . . .
C36 C 0.1791(4) 0.6673(3) 0.8535(3) 0.0435(13) Uani 1 1 d . . . . .
H36 H 0.113547 0.665955 0.838550 0.052 Uiso 1 1 calc R U . . .
C37 C 0.1026(3) 0.6520(3) 0.6980(3) 0.0377(12) Uani 1 1 d . . . . .
C38 C 0.1293(4) 0.5921(3) 0.6737(4) 0.0620(19) Uani 1 1 d . . . . .
H38 H 0.192999 0.584736 0.671960 0.074 Uiso 1 1 calc R U . . .
C39 C 0.0641(5) 0.5423(3) 0.6517(4) 0.085(3) Uani 1 1 d . . . . .
H39 H 0.083313 0.500468 0.635399 0.102 Uiso 1 1 calc R U . . .
C40 C -0.0269(5) 0.5527(4) 0.6531(4) 0.080(3) Uani 1 1 d . . . . .
H40 H -0.071346 0.518112 0.637962 0.096 Uiso 1 1 calc R U . . .
C41 C -0.0551(4) 0.6126(4) 0.6760(4) 0.068(2) Uani 1 1 d . . . . .
H41 H -0.119224 0.620148 0.676077 0.082 Uiso 1 1 calc R U . . .
C42 C 0.0094(4) 0.6623(3) 0.6992(3) 0.0521(15) Uani 1 1 d . . . . .
H42 H -0.010254 0.703675 0.715972 0.063 Uiso 1 1 calc R U . . .
C43 C 0.1310(3) 0.7925(2) 0.7255(3) 0.0317(11) Uani 1 1 d . . . . .
C44 C 0.0961(3) 0.8142(2) 0.6616(2) 0.0311(10) Uani 1 1 d . . . . .
H44 H 0.112316 0.789435 0.626381 0.037 Uiso 1 1 calc R U . . .
C45 C 0.0386(3) 0.8708(2) 0.6485(3) 0.0325(11) Uani 1 1 d . . . . .
C46 C 0.0008(3) 0.8957(3) 0.6995(3) 0.0400(13) Uani 1 1 d . . . . .
H46 H -0.050560 0.926201 0.690998 0.048 Uiso 1 1 calc R U . . .
C47 C 0.0368(4) 0.8767(3) 0.7620(3) 0.0423(13) Uani 1 1 d . . . . .
H47 H 0.010156 0.895189 0.796106 0.051 Uiso 1 1 calc R U . . .
C48 C 0.1107(3) 0.8315(3) 0.7775(3) 0.0368(12) Uani 1 1 d . . . . .
C49 C 0.1753(4) 0.8420(3) 0.8423(3) 0.0442(13) Uani 1 1 d . . . . .
H49A H 0.198140 0.797020 0.860282 0.053 Uiso 1 1 calc R U . . .
H49B H 0.140145 0.863304 0.873038 0.053 Uiso 1 1 calc R U . . .
C50 C 0.2605(4) 0.8882(3) 0.8364(3) 0.0511(15) Uani 1 1 d . . . . .
H50A H 0.275861 0.917300 0.875587 0.061 Uiso 1 1 calc R U . . .
H50B H 0.315125 0.858696 0.835012 0.061 Uiso 1 1 calc R U . . .
C51 C 0.4051(3) 0.9508(2) 0.6076(2) 0.0274(10) Uani 1 1 d . . . . .
C52 C 0.4267(3) 1.0074(3) 0.6468(3) 0.0412(13) Uani 1 1 d . . . . .
H52 H 0.384361 1.023452 0.672610 0.049 Uiso 1 1 calc R U . . .
C53 C 0.5113(4) 1.0410(3) 0.6481(3) 0.0498(15) Uani 1 1 d . . . . .
H53 H 0.526227 1.080335 0.674599 0.060 Uiso 1 1 calc R U . . .
C54 C 0.5729(3) 1.0177(3) 0.6116(3) 0.0467(14) Uani 1 1 d . . . . .
H54 H 0.630321 1.040750 0.612649 0.056 Uiso 1 1 calc R U . . .
C55 C 0.5512(4) 0.9606(3) 0.5734(3) 0.0490(15) Uani 1 1 d . . . . .
H55 H 0.594188 0.943999 0.548381 0.059 Uiso 1 1 calc R U . . .
C56 C 0.4677(3) 0.9276(3) 0.5712(3) 0.0390(12) Uani 1 1 d . . . . .
H56 H 0.453043 0.888499 0.544340 0.047 Uiso 1 1 calc R U . . .
C57 C 0.2377(3) 0.9262(2) 0.5161(2) 0.0282(10) Uani 1 1 d . . . . .
C58 C 0.1936(3) 0.8746(3) 0.4774(2) 0.0344(11) Uani 1 1 d . . . . .
H58 H 0.192452 0.829645 0.494245 0.041 Uiso 1 1 calc R U . . .
C59 C 0.1510(3) 0.8883(3) 0.4142(3) 0.0406(12) Uani 1 1 d . . . . .
H59 H 0.119647 0.852849 0.387683 0.049 Uiso 1 1 calc R U . . .
C60 C 0.1538(3) 0.9538(3) 0.3893(3) 0.0413(13) Uani 1 1 d . . . . .
H60 H 0.124102 0.963211 0.345802 0.050 Uiso 1 1 calc R U . . .
C61 C 0.1994(3) 1.0050(3) 0.4272(3) 0.0380(12) Uani 1 1 d . . . . .
H61 H 0.201925 1.049600 0.409939 0.046 Uiso 1 1 calc R U . . .
C62 C 0.2414(3) 0.9916(2) 0.4903(2) 0.0313(10) Uani 1 1 d . . . . .
H62 H 0.273175 1.027024 0.516523 0.038 Uiso 1 1 calc R U . . .
C63 C 0.2373(3) 0.9384(2) 0.6594(2) 0.0298(10) Uani 1 1 d . . . . .
C64 C 0.2776(3) 0.9145(3) 0.7215(2) 0.0344(11) Uani 1 1 d . . . . .
H64 H 0.329606 0.884644 0.726045 0.041 Uiso 1 1 calc R U . . .
C65 C 0.2433(3) 0.9333(3) 0.7768(3) 0.0389(12) Uani 1 1 d . . . . .
C66 C 0.1815(4) 0.9888(3) 0.7695(3) 0.0433(13) Uani 1 1 d . . . . .
H66 H 0.168007 1.010849 0.807027 0.052 Uiso 1 1 calc R U . . .
C67 C 0.1402(4) 1.0117(3) 0.7089(3) 0.0395(12) Uani 1 1 d . . . . .
H67 H 0.098127 1.049066 0.705322 0.047 Uiso 1 1 calc R U . . .
C68 C 0.1583(3) 0.9813(2) 0.6524(3) 0.0340(11) Uani 1 1 d . . . . .
C69 C 0.0810(3) 0.9806(2) 0.5933(3) 0.0362(12) Uani 1 1 d . . . . .
H69A H 0.107187 0.990498 0.554088 0.043 Uiso 1 1 calc R U . . .
H69B H 0.035286 1.016741 0.597531 0.043 Uiso 1 1 calc R U . . .
C70 C 0.0304(3) 0.9094(3) 0.5851(3) 0.0356(11) Uani 1 1 d . . . . .
H70A H -0.036374 0.916614 0.566314 0.043 Uiso 1 1 calc R U . . .
H70B H 0.057400 0.881342 0.554027 0.043 Uiso 1 1 calc R U . . .

loop_
_atom_site_aniso_label
_atom_site_aniso_U_11
_atom_site_aniso_U_22
_atom_site_aniso_U_33
_atom_site_aniso_U_23
_atom_site_aniso_U_13
_atom_site_aniso_U_12
Dy1 0.02401(11) 0.02702(12) 0.04448(14) -0.00011(11) 0.01068(9) 0.00283(9)
O1 0.0345(19) 0.056(2) 0.049(2) -0.0019(19) 0.0157(17) -0.0007(17)
O2 0.0276(17) 0.046(2) 0.054(2) 0.0041(18) 0.0123(17) -0.0029(15)
O3 0.0330(18) 0.043(2) 0.049(2) -0.0064(18) 0.0075(16) -0.0013(16)
O4 0.049(2) 0.0273(19) 0.060(3) -0.0053(18) 0.0033(19) 0.0039(16)
O5 0.0322(18) 0.040(2) 0.048(2) -0.0036(17) 0.0008(16) 0.0084(15)
O6 0.0299(18) 0.035(2) 0.061(3) 0.0131(18) 0.0057(17) 0.0048(15)
O7 0.0326(18) 0.035(2) 0.048(2) 0.0066(16) 0.0133(16) 0.0051(14)
O8 0.0257(16) 0.0361(19) 0.042(2) 0.0055(16) 0.0071(15) 0.0040(14)
P1 0.0263(6) 0.0287(7) 0.0410(7) 0.0070(5) 0.0086(5) 0.0023(5)
P2 0.0221(5) 0.0258(6) 0.0334(7) 0.0021(5) 0.0072(5) 0.0032(4)
F1 0.077(3) 0.160(6) 0.043(2) -0.010(3) 0.024(2) -0.030(3)
F2 0.159(6) 0.108(5) 0.065(4) -0.024(3) 0.003(4) -0.025(4)
F3 0.106(4) 0.190(7) 0.051(3) 0.006(4) -0.001(3) 0.078(5)
C1 0.056(4) 0.070(5) 0.062(4) -0.006(4) 0.017(3) 0.012(3)
C2 0.041(3) 0.037(3) 0.054(3) 0.000(3) 0.017(3) 0.008(2)
C3 0.038(3) 0.057(4) 0.063(4) 0.018(3) 0.024(3) 0.011(3)
C4 0.030(3) 0.046(3) 0.065(4) 0.017(3) 0.017(3) 0.006(2)
C5 0.041(3) 0.066(4) 0.087(5) 0.032(4) 0.022(3) 0.003(3)
C6 0.040(4) 0.113(6) 0.088(5) 0.047(5) 0.012(4) 0.003(4)
C7 0.035(3) 0.118(6) 0.108(6) 0.041(5) 0.013(4) 0.000(4)
C8 0.046(4) 0.096(5) 0.099(5) 0.041(5) 0.000(4) -0.023(4)
S1 0.0426(11) 0.0952(18) 0.0830(16) 0.0181(13) -0.0055(10) -0.0235(11)
F1B 0.040(4) 0.113(6) 0.088(5) 0.047(5) 0.012(4) 0.003(4)
F2B 0.048(12) 0.082(15) 0.082(15) -0.013(14) -0.008(12) 0.000(12)
F3B 0.065(15) 0.123(17) 0.147(18) 0.061(17) -0.030(16) 0.008(15)
C1B 0.041(3) 0.066(4) 0.087(5) 0.032(4) 0.022(3) 0.003(3)
C2B 0.030(3) 0.046(3) 0.065(4) 0.017(3) 0.017(3) 0.006(2)
C3B 0.038(3) 0.057(4) 0.063(4) 0.018(3) 0.024(3) 0.011(3)
C4B 0.041(3) 0.037(3) 0.054(3) 0.000(3) 0.017(3) 0.008(2)
C5B 0.056(4) 0.070(5) 0.062(4) -0.006(4) 0.017(3) 0.012(3)
C6B 0.077(3) 0.160(6) 0.043(2) -0.010(3) 0.024(2) -0.030(3)
C7B 0.076(9) 0.155(11) 0.045(9) -0.012(9) 0.024(8) -0.028(9)
C8B 0.076(13) 0.153(14) 0.045(12) -0.012(13) 0.025(12) -0.027(13)
S1B 0.117(11) 0.160(13) 0.058(9) 0.010(10) 0.001(9) 0.025(11)
F11 0.072(3) 0.080(3) 0.155(5) 0.015(3) -0.032(3) 0.005(2)
F12 0.033(2) 0.260(8) 0.142(5) -0.110(5) 0.001(3) 0.028(3)
F13 0.068(3) 0.103(4) 0.101(4) -0.009(3) -0.014(2) -0.030(3)
C11 0.050(4) 0.092(6) 0.068(5) -0.020(4) -0.003(4) -0.010(4)
C12 0.042(3) 0.062(4) 0.046(3) -0.007(3) 0.006(3) -0.005(3)
C13 0.068(4) 0.055(4) 0.066(5) -0.026(3) 0.004(4) -0.014(3)
C14 0.069(4) 0.035(3) 0.049(4) -0.002(3) 0.009(3) -0.002(3)
C15 0.094(5) 0.045(4) 0.050(4) -0.009(3) 0.008(4) 0.002(3)
C16 0.118(4) 0.089(4) 0.124(5) -0.069(3) -0.038(3) 0.028(3)
C17 0.137(11) 0.062(5) 0.099(9) -0.029(5) 0.002(7) 0.024(5)
C18 0.137(11) 0.062(5) 0.099(9) -0.029(5) 0.002(7) 0.024(5)
S2 0.106(3) 0.054(2) 0.100(3) -0.0170(19) 0.034(2) 0.0201(18)
C15B 0.094(5) 0.045(4) 0.050(4) -0.009(3) 0.008(4) 0.002(3)
C16B 0.106(3) 0.054(2) 0.100(3) -0.0170(19) 0.034(2) 0.0201(18)
C17B 0.137(11) 0.062(5) 0.099(9) -0.029(5) 0.002(7) 0.024(5)
C18B 0.137(11) 0.062(5) 0.099(9) -0.029(5) 0.002(7) 0.024(5)
S2B 0.118(4) 0.089(4) 0.124(5) -0.069(3) -0.038(3) 0.028(3)
F21 0.078(3) 0.101(3) 0.084(3) -0.050(3) 0.007(2) 0.018(2)
F22 0.136(4) 0.049(2) 0.088(3) -0.006(2) -0.011(3) -0.024(3)
F23 0.074(3) 0.084(3) 0.091(3) -0.030(3) -0.033(2) 0.019(2)
C21 0.057(4) 0.058(4) 0.056(4) -0.012(3) -0.011(3) 0.014(3)
C22 0.036(3) 0.048(3) 0.047(3) -0.001(3) 0.006(2) 0.007(3)
C23 0.039(3) 0.044(3) 0.042(3) 0.003(3) 0.003(2) 0.002(2)
C24 0.029(3) 0.043(3) 0.044(3) 0.018(3) 0.006(2) 0.005(2)
C25 0.033(3) 0.039(3) 0.047(3) 0.011(2) 0.011(2) 0.005(2)
C26 0.021(3) 0.051(2) 0.058(2) 0.0017(16) 0.008(2) 0.004(2)
C27 0.037(4) 0.043(3) 0.066(4) 0.002(3) 0.010(3) 0.007(3)
C28 0.037(4) 0.043(3) 0.066(4) 0.002(3) 0.010(3) 0.007(3)
S3 0.0371(14) 0.0334(15) 0.085(2) 0.0009(12) 0.0064(12) -0.0019(10)
C25B 0.033(3) 0.039(3) 0.047(3) 0.011(2) 0.011(2) 0.005(2)
C26B 0.0371(14) 0.0334(15) 0.085(2) 0.0009(12) 0.0064(12) -0.0019(10)
C27B 0.037(4) 0.043(3) 0.066(4) 0.002(3) 0.010(3) 0.007(3)
C28B 0.037(4) 0.043(3) 0.066(4) 0.002(3) 0.010(3) 0.007(3)
S3B 0.021(3) 0.051(2) 0.058(2) 0.0017(16) 0.008(2) 0.004(2)
C31 0.029(2) 0.026(2) 0.046(3) 0.005(2) 0.006(2) 0.0030(19)
C32 0.037(3) 0.034(3) 0.053(4) -0.002(3) 0.004(2) -0.001(2)
C33 0.042(3) 0.050(3) 0.059(4) -0.004(3) -0.002(3) 0.003(3)
C34 0.064(4) 0.050(4) 0.049(4) 0.007(3) -0.002(3) 0.004(3)
C35 0.055(4) 0.053(4) 0.051(4) 0.016(3) 0.017(3) 0.006(3)
C36 0.037(3) 0.040(3) 0.055(4) 0.017(3) 0.011(3) 0.004(2)
C37 0.033(3) 0.033(3) 0.045(3) 0.012(2) 0.002(2) -0.003(2)
C38 0.043(3) 0.043(3) 0.090(5) -0.002(3) -0.013(3) 0.007(3)
C39 0.063(5) 0.040(4) 0.134(8) -0.017(4) -0.022(5) 0.004(3)
C40 0.062(4) 0.049(4) 0.110(7) 0.020(4) -0.029(4) -0.023(3)
C41 0.042(3) 0.064(5) 0.093(6) 0.020(4) 0.001(3) -0.014(3)
C42 0.038(3) 0.051(4) 0.069(4) 0.011(3) 0.014(3) -0.005(3)
C43 0.024(2) 0.027(2) 0.046(3) 0.008(2) 0.010(2) 0.0009(18)
C44 0.023(2) 0.032(3) 0.040(3) 0.003(2) 0.011(2) -0.0033(19)
C45 0.020(2) 0.031(3) 0.047(3) 0.005(2) 0.009(2) -0.0031(19)
C46 0.028(2) 0.035(3) 0.061(4) 0.011(3) 0.019(2) 0.007(2)
C47 0.042(3) 0.038(3) 0.053(4) 0.007(3) 0.025(3) 0.004(2)
C48 0.037(3) 0.032(3) 0.047(3) 0.011(2) 0.019(2) 0.003(2)
C49 0.060(4) 0.038(3) 0.038(3) 0.006(2) 0.018(3) 0.008(3)
C50 0.050(3) 0.070(4) 0.035(3) 0.000(3) 0.012(3) -0.001(3)
C51 0.022(2) 0.026(2) 0.034(3) 0.006(2) 0.0055(19) 0.0024(18)
C52 0.025(2) 0.046(3) 0.055(3) -0.011(3) 0.013(2) -0.001(2)
C53 0.035(3) 0.052(4) 0.062(4) -0.019(3) 0.008(3) -0.008(3)
C54 0.024(2) 0.052(3) 0.064(4) -0.005(3) 0.008(3) -0.008(2)
C55 0.032(3) 0.058(4) 0.063(4) -0.003(3) 0.025(3) 0.000(3)
C56 0.037(3) 0.037(3) 0.045(3) -0.004(2) 0.014(2) -0.001(2)
C57 0.020(2) 0.033(3) 0.033(3) 0.001(2) 0.0094(19) 0.0038(18)
C58 0.029(2) 0.035(3) 0.040(3) -0.002(2) 0.009(2) 0.003(2)
C59 0.033(3) 0.047(3) 0.041(3) -0.010(3) 0.005(2) 0.005(2)
C60 0.037(3) 0.051(3) 0.034(3) 0.000(3) 0.003(2) 0.012(2)
C61 0.028(2) 0.045(3) 0.043(3) 0.011(2) 0.011(2) 0.011(2)
C62 0.022(2) 0.035(3) 0.037(3) 0.002(2) 0.008(2) 0.0006(19)
C63 0.026(2) 0.027(2) 0.038(3) 0.002(2) 0.010(2) -0.0019(18)
C64 0.024(2) 0.037(3) 0.042(3) 0.000(2) 0.007(2) -0.004(2)
C65 0.033(3) 0.046(3) 0.038(3) -0.003(2) 0.009(2) -0.007(2)
C66 0.043(3) 0.042(3) 0.050(3) -0.013(3) 0.021(3) -0.007(2)
C67 0.037(3) 0.031(3) 0.055(4) 0.000(2) 0.021(3) 0.001(2)
C68 0.029(2) 0.026(2) 0.051(3) 0.011(2) 0.019(2) 0.0033(19)
C69 0.025(2) 0.033(3) 0.055(3) 0.015(2) 0.017(2) 0.009(2)
C70 0.026(2) 0.038(3) 0.042(3) 0.009(2) 0.006(2) 0.006(2)

loop_
_atom_type_symbol
_atom_type_description
_atom_type_scat_dispersion_real
_atom_type_scat_dispersion_imag
_atom_type_scat_source
C C 0.0033 0.0016 'International Tables Vol C Tables 4.2.6.8 and 6.1.1.4'
H H 0.0000 0.0000 'International Tables Vol C Tables 4.2.6.8 and 6.1.1.4'
O O 0.0106 0.0060 'International Tables Vol C Tables 4.2.6.8 and 6.1.1.4'
P P 0.1023 0.0942 'International Tables Vol C Tables 4.2.6.8 and 6.1.1.4'
S S 0.1246 0.1234 'International Tables Vol C Tables 4.2.6.8 and 6.1.1.4'
F F 0.0171 0.0103 'International Tables Vol C Tables 4.2.6.8 and 6.1.1.4'
Dy Dy -0.1892 4.4098 'International Tables Vol C Tables 4.2.6.8 and 6.1.1.4'

loop_
_geom_angle_atom_site_label_1
_geom_angle_atom_site_label_2
_geom_angle_atom_site_label_3
_geom_angle
_geom_angle_site_symmetry_1
_geom_angle_site_symmetry_3
_geom_angle_publ_flag
O8 Dy1 O7 87.99(12) . . ?
O8 Dy1 O4 144.14(13) . . ?
O7 Dy1 O4 93.99(13) . . ?
O8 Dy1 O6 144.47(13) . . ?
O7 Dy1 O6 85.50(12) . . ?
O4 Dy1 O6 71.25(13) . . ?
O8 Dy1 O2 92.10(12) . . ?
O7 Dy1 O2 144.17(13) . . ?
O4 Dy1 O2 106.20(13) . . ?
O6 Dy1 O2 73.90(12) . . ?
O8 Dy1 O1 82.24(13) . . ?
O7 Dy1 O1 145.19(12) . . ?
O4 Dy1 O1 75.87(14) . . ?
O6 Dy1 O1 120.71(13) . . ?
O2 Dy1 O1 69.86(13) . . ?
O8 Dy1 O3 74.10(12) . . ?
O7 Dy1 O3 72.85(13) . . ?
O4 Dy1 O3 72.37(12) . . ?
O6 Dy1 O3 135.80(12) . . ?
O2 Dy1 O3 141.15(13) . . ?
O1 Dy1 O3 72.34(12) . . ?
O8 Dy1 O5 73.40(12) . . ?
O7 Dy1 O5 74.86(12) . . ?
O4 Dy1 O5 141.47(13) . . ?
O6 Dy1 O5 71.18(12) . . ?
O2 Dy1 O5 70.90(13) . . ?
O1 Dy1 O5 132.43(13) . . ?
O3 Dy1 O5 134.38(12) . . ?
C4B O1 Dy1 136.0(3) . . ?
C2 O1 Dy1 136.0(3) . . ?
C2B O2 Dy1 139.4(4) . . ?
C4 O2 Dy1 139.4(4) . . ?
C12 O3 Dy1 132.2(3) . . ?
C14 O4 Dy1 136.4(3) . . ?
C22 O5 Dy1 130.4(3) . . ?
C24 O6 Dy1 132.1(3) . . ?
P1 O7 Dy1 165.1(2) . . ?
P2 O8 Dy1 167.0(2) . . ?
O7 P1 C31 108.4(2) . . ?
O7 P1 C43 115.1(2) . . ?
C31 P1 C43 111.8(2) . . ?
O7 P1 C37 111.2(2) . . ?
C31 P1 C37 106.2(2) . . ?
C43 P1 C37 103.7(2) . . ?
O8 P2 C63 111.6(2) . . ?
O8 P2 C57 108.1(2) . . ?
C63 P2 C57 114.1(2) . . ?
O8 P2 C51 112.05(19) . . ?
C63 P2 C51 106.3(2) . . ?
C57 P2 C51 104.6(2) . . ?
F3 C1 F2 101.2(6) . . ?
F3 C1 F1 104.1(6) . . ?
F2 C1 F1 104.7(6) . . ?
F3 C1 C2 114.3(5) . . ?
F2 C1 C2 112.7(6) . . ?
F1 C1 C2 118.0(5) . . ?
O1 C2 C3 128.2(5) . . ?
O1 C2 C1 114.7(5) . . ?
C3 C2 C1 117.1(5) . . ?
C2 C3 C4 120.6(5) . . ?
C2 C3 H3 119.7 . . ?
C4 C3 H3 119.7 . . ?
O2 C4 C3 124.7(5) . . ?
O2 C4 C5 115.3(5) . . ?
C3 C4 C5 119.9(5) . . ?
C6 C5 C4 127.2(7) . . ?
C6 C5 S1 112.4(5) . . ?
C4 C5 S1 119.9(5) . . ?
C5 C6 C7 110.0(8) . . ?
C5 C6 H6 125.0 . . ?
C7 C6 H6 125.0 . . ?
C8 C7 C6 111.8(8) . . ?
C8 C7 H7 124.1 . . ?
C6 C7 H7 124.1 . . ?
C7 C8 S1 113.7(7) . . ?
C7 C8 H8 123.1 . . ?
S1 C8 H8 123.1 . . ?
C5 S1 C8 91.9(4) . . ?
F2B C1B F1B 112.3(15) . . ?
F2B C1B F3B 92.4(15) . . ?
F1B C1B F3B 94.0(16) . . ?
F2B C1B C2B 124.1(12) . . ?
F1B C1B C2B 119.8(12) . . ?
F3B C1B C2B 102.6(12) . . ?
O2 C2B C3B 124.7(5) . . ?
O2 C2B C1B 115.3(5) . . ?
C3B C2B C1B 119.9(5) . . ?
C4B C3B C2B 120.6(5) . . ?
C4B C3B H3B 119.7 . . ?
C2B C3B H3B 119.7 . . ?
O1 C4B C3B 128.2(5) . . ?
O1 C4B C5B 114.7(5) . . ?
C3B C4B C5B 117.1(5) . . ?
C6B C5B C4B 128.0(15) . . ?
C6B C5B S1B 114.4(18) . . ?
C4B C5B S1B 109.3(7) . . ?
C5B C6B C7B 104(2) . . ?
C5B C6B H6B 128.0 . . ?
C7B C6B H6B 128.0 . . ?
C8B C7B C6B 107(2) . . ?
C8B C7B H7B 126.4 . . ?
C6B C7B H7B 126.4 . . ?
C7B C8B S1B 111.9(17) . . ?
C7B C8B H8B 124.1 . . ?
S1B C8B H8B 124.1 . . ?
C5B S1B C8B 88.1(11) . . ?
F12 C11 F13 104.8(6) . . ?
F12 C11 F11 105.4(7) . . ?
F13 C11 F11 103.8(6) . . ?
F12 C11 C12 115.0(6) . . ?
F13 C11 C12 115.5(6) . . ?
F11 C11 C12 111.2(6) . . ?
O3 C12 C13 128.3(5) . . ?
O3 C12 C11 113.3(5) . . ?
C13 C12 C11 118.3(6) . . ?
C12 C13 C14 122.9(6) . . ?
C12 C13 H13 118.5 . . ?
C14 C13 H13 118.5 . . ?
O4 C14 C13 124.8(5) . . ?
O4 C14 C15B 116.8(5) . . ?
C13 C14 C15B 118.3(5) . . ?
O4 C14 C15 116.8(5) . . ?
C13 C14 C15 118.3(5) . . ?
C16 C15 C14 127.6(11) . . ?
C16 C15 S2 111.8(10) . . ?
C14 C15 S2 120.5(5) . . ?
C15 C16 C17 112.5(16) . . ?
C15 C16 H16 123.7 . . ?
C17 C16 H16 123.7 . . ?
C18 C17 C16 110.7(16) . . ?
C18 C17 H17 124.6 . . ?
C16 C17 H17 124.6 . . ?
C17 C18 S2 110.3(14) . . ?
C17 C18 H18 124.8 . . ?
S2 C18 H18 124.8 . . ?
C15 S2 C18 94.5(8) . . ?
C16B C15B C14 120.7(12) . . ?
C16B C15B S2B 111.3(11) . . ?
C14 C15B S2B 127.9(5) . . ?
C15B C16B C17B 115.0(17) . . ?
C15B C16B H16B 122.5 . . ?
C17B C16B H16B 122.5 . . ?
C18B C17B C16B 109.1(19) . . ?
C18B C17B H17B 125.4 . . ?
C16B C17B H17B 125.4 . . ?
C17B C18B S2B 112.1(16) . . ?
C17B C18B H18B 123.9 . . ?
S2B C18B H18B 123.9 . . ?
C15B S2B C18B 92.4(9) . . ?
F21 C21 F23 107.0(5) . . ?
F21 C21 F22 106.0(5) . . ?
F23 C21 F22 105.5(6) . . ?
F21 C21 C22 111.9(5) . . ?
F23 C21 C22 114.9(5) . . ?
F22 C21 C22 110.9(5) . . ?
O5 C22 C23 128.2(5) . . ?
O5 C22 C21 113.5(4) . . ?
C23 C22 C21 118.3(5) . . ?
C24 C23 C22 121.6(5) . . ?
C24 C23 H23 119.2 . . ?
C22 C23 H23 119.2 . . ?
O6 C24 C23 125.5(5) . . ?
O6 C24 C25B 115.1(5) . . ?
C23 C24 C25B 119.4(4) . . ?
O6 C24 C25 115.1(5) . . ?
C23 C24 C25 119.4(4) . . ?
C26 C25 C24 128.9(9) . . ?
C26 C25 S3 111.8(8) . . ?
C24 C25 S3 119.2(4) . . ?
C25 C26 C27 113.9(13) . . ?
C25 C26 H26 123.0 . . ?
C27 C26 H26 123.0 . . ?
C28 C27 C26 110.0(13) . . ?
C28 C27 H27 125.0 . . ?
C26 C27 H27 125.0 . . ?
C27 C28 S3 112.1(11) . . ?
C27 C28 H28 123.9 . . ?
S3 C28 H28 123.9 . . ?
C25 S3 C28 92.1(5) . . ?
C26B C25B C24 121.6(10) . . ?
C26B C25B S3B 112.4(9) . . ?
C24 C25B S3B 125.9(4) . . ?
C25B C26B C27B 113.8(16) . . ?
C25B C26B H26B 123.1 . . ?
C27B C26B H26B 123.1 . . ?
C28B C27B C26B 109.9(19) . . ?
C28B C27B H27B 125.1 . . ?
C26B C27B H27B 125.1 . . ?
C27B C28B S3B 112.9(17) . . ?
C27B C28B H28B 123.6 . . ?
S3B C28B H28B 123.6 . . ?
C25B S3B C28B 90.9(9) . . ?
C32 C31 C36 119.5(5) . . ?
C32 C31 P1 118.2(4) . . ?
C36 C31 P1 122.3(4) . . ?
C31 C32 C33 119.5(5) . . ?
C31 C32 H32 120.2 . . ?
C33 C32 H32 120.2 . . ?
C34 C33 C32 120.5(5) . . ?
C34 C33 H33 119.7 . . ?
C32 C33 H33 119.7 . . ?
C33 C34 C35 120.0(6) . . ?
C33 C34 H34 120.0 . . ?
C35 C34 H34 120.0 . . ?
C36 C35 C34 119.8(6) . . ?
C36 C35 H35 120.1 . . ?
C34 C35 H35 120.1 . . ?
C35 C36 C31 120.7(5) . . ?
C35 C36 H36 119.7 . . ?
C31 C36 H36 119.7 . . ?
C38 C37 C42 119.0(5) . . ?
C38 C37 P1 117.7(4) . . ?
C42 C37 P1 123.2(5) . . ?
C37 C38 C39 120.2(6) . . ?
C37 C38 H38 119.9 . . ?
C39 C38 H38 119.9 . . ?
C40 C39 C38 120.4(7) . . ?
C40 C39 H39 119.8 . . ?
C38 C39 H39 119.8 . . ?
C39 C40 C41 120.2(6) . . ?
C39 C40 H40 119.9 . . ?
C41 C40 H40 119.9 . . ?
C40 C41 C42 120.1(6) . . ?
C40 C41 H41 120.0 . . ?
C42 C41 H41 120.0 . . ?
C41 C42 C37 120.1(6) . . ?
C41 C42 H42 119.9 . . ?
C37 C42 H42 119.9 . . ?
C44 C43 C48 118.9(4) . . ?
C44 C43 P1 113.3(4) . . ?
C48 C43 P1 127.7(4) . . ?
C45 C44 C43 121.7(5) . . ?
C45 C44 H44 119.2 . . ?
C43 C44 H44 119.2 . . ?
C46 C45 C44 116.5(5) . . ?
C46 C45 C70 121.8(4) . . ?
C44 C45 C70 121.0(4) . . ?
C47 C46 C45 120.5(5) . . ?
C47 C46 H46 119.7 . . ?
C45 C46 H46 119.7 . . ?
C46 C47 C48 122.6(5) . . ?
C46 C47 H47 118.7 . . ?
C48 C47 H47 118.7 . . ?
C47 C48 C43 115.7(5) . . ?
C47 C48 C49 116.7(5) . . ?
C43 C48 C49 125.5(4) . . ?
C48 C49 C50 112.1(4) . . ?
C48 C49 H49A 109.2 . . ?
C50 C49 H49A 109.2 . . ?
C48 C49 H49B 109.2 . . ?
C50 C49 H49B 109.2 . . ?
H49A C49 H49B 107.9 . . ?
C65 C50 C49 113.3(5) . . ?
C65 C50 H50A 108.9 . . ?
C49 C50 H50A 108.9 . . ?
C65 C50 H50B 108.9 . . ?
C49 C50 H50B 108.9 . . ?
H50A C50 H50B 107.7 . . ?
C56 C51 C52 119.7(4) . . ?
C56 C51 P2 116.5(4) . . ?
C52 C51 P2 123.7(4) . . ?
C51 C52 C53 119.3(5) . . ?
C51 C52 H52 120.3 . . ?
C53 C52 H52 120.3 . . ?
C54 C53 C52 120.5(5) . . ?
C54 C53 H53 119.7 . . ?
C52 C53 H53 119.7 . . ?
C53 C54 C55 119.6(5) . . ?
C53 C54 H54 120.2 . . ?
C55 C54 H54 120.2 . . ?
C56 C55 C54 120.4(5) . . ?
C56 C55 H55 119.8 . . ?
C54 C55 H55 119.8 . . ?
C51 C56 C55 120.4(5) . . ?
C51 C56 H56 119.8 . . ?
C55 C56 H56 119.8 . . ?
C58 C57 C62 119.6(5) . . ?
C58 C57 P2 118.8(4) . . ?
C62 C57 P2 121.5(4) . . ?
C59 C58 C57 119.9(5) . . ?
C59 C58 H58 120.0 . . ?
C57 C58 H58 120.0 . . ?
C58 C59 C60 120.0(5) . . ?
C58 C59 H59 120.0 . . ?
C60 C59 H59 120.0 . . ?
C61 C60 C59 120.2(5) . . ?
C61 C60 H60 119.9 . . ?
C59 C60 H60 119.9 . . ?
C60 C61 C62 119.9(5) . . ?
C60 C61 H61 120.1 . . ?
C62 C61 H61 120.1 . . ?
C61 C62 C57 120.4(5) . . ?
C61 C62 H62 119.8 . . ?
C57 C62 H62 119.8 . . ?
C64 C63 C68 119.0(4) . . ?
C64 C63 P2 112.3(3) . . ?
C68 C63 P2 128.6(4) . . ?
C65 C64 C63 121.9(5) . . ?
C65 C64 H64 119.0 . . ?
C63 C64 H64 119.0 . . ?
C64 C65 C66 116.0(5) . . ?
C64 C65 C50 120.2(5) . . ?
C66 C65 C50 123.0(5) . . ?
C67 C66 C65 120.9(5) . . ?
C67 C66 H66 119.6 . . ?
C65 C66 H66 119.6 . . ?
C66 C67 C68 121.7(5) . . ?
C66 C67 H67 119.1 . . ?
C68 C67 H67 119.1 . . ?
C67 C68 C63 116.7(5) . . ?
C67 C68 C69 117.8(4) . . ?
C63 C68 C69 123.3(5) . . ?
C68 C69 C70 111.2(4) . . ?
C68 C69 H69A 109.4 . . ?
C70 C69 H69A 109.4 . . ?
C68 C69 H69B 109.4 . . ?
C70 C69 H69B 109.4 . . ?
H69A C69 H69B 108.0 . . ?
C45 C70 C69 112.9(4) . . ?
C45 C70 H70A 109.0 . . ?
C69 C70 H70A 109.0 . . ?
C45 C70 H70B 109.0 . . ?
C69 C70 H70B 109.0 . . ?
H70A C70 H70B 107.8 . . ?

loop_
_geom_bond_atom_site_label_1
_geom_bond_atom_site_label_2
_geom_bond_distance
_geom_bond_site_symmetry_2
_geom_bond_publ_flag
Dy1 O8 2.256(3) . ?
Dy1 O7 2.272(3) . ?
Dy1 O4 2.315(4) . ?
Dy1 O6 2.345(3) . ?
Dy1 O2 2.352(3) . ?
Dy1 O1 2.379(4) . ?
Dy1 O3 2.423(3) . ?
Dy1 O5 2.433(4) . ?
O1 C4B 1.253(6) . ?
O1 C2 1.253(6) . ?
O2 C2B 1.246(6) . ?
O2 C4 1.246(6) . ?
O3 C12 1.240(6) . ?
O4 C14 1.256(7) . ?
O5 C22 1.246(6) . ?
O6 C24 1.263(6) . ?
O7 P1 1.489(4) . ?
O8 P2 1.488(4) . ?
P1 C31 1.784(5) . ?
P1 C43 1.794(5) . ?
P1 C37 1.800(5) . ?
P2 C63 1.797(5) . ?
P2 C57 1.797(5) . ?
P2 C51 1.801(4) . ?
F1 C1 1.344(7) . ?
F2 C1 1.339(8) . ?
F3 C1 1.326(7) . ?
C1 C2 1.507(7) . ?
C2 C3 1.381(6) . ?
C3 C4 1.394(7) . ?
C3 H3 0.9500 . ?
C4 C5 1.500(6) . ?
C5 C6 1.375(10) . ?
C5 S1 1.644(7) . ?
C6 C7 1.412(11) . ?
C6 H6 0.9500 . ?
C7 C8 1.313(11) . ?
C7 H7 0.9500 . ?
C8 S1 1.658(8) . ?
C8 H8 0.9500 . ?
F1B C1B 1.325(14) . ?
F2B C1B 1.282(14) . ?
F3B C1B 1.427(15) . ?
C1B C2B 1.500(6) . ?
C2B C3B 1.394(7) . ?
C3B C4B 1.381(6) . ?
C3B H3B 0.9500 . ?
C4B C5B 1.507(7) . ?
C5B C6B 1.328(17) . ?
C5B S1B 1.570(13) . ?
C6B C7B 1.44(2) . ?
C6B H6B 0.9500 . ?
C7B C8B 1.328(17) . ?
C7B H7B 0.9500 . ?
C8B S1B 1.709(16) . ?
C8B H8B 0.9500 . ?
F11 C11 1.357(8) . ?
F12 C11 1.280(8) . ?
F13 C11 1.324(7) . ?
C11 C12 1.510(8) . ?
C12 C13 1.384(8) . ?
C13 C14 1.396(8) . ?
C13 H13 0.9500 . ?
C14 C15B 1.486(7) . ?
C14 C15 1.486(7) . ?
C15 C16 1.325(15) . ?
C15 S2 1.590(7) . ?
C16 C17 1.437(18) . ?
C16 H16 0.9500 . ?
C17 C18 1.309(13) . ?
C17 H17 0.9500 . ?
C18 S2 1.687(12) . ?
C18 H18 0.9500 . ?
C15B C16B 1.310(17) . ?
C15B S2B 1.631(8) . ?
C16B C17B 1.430(19) . ?
C16B H16B 0.9500 . ?
C17B C18B 1.310(14) . ?
C17B H17B 0.9500 . ?
C18B S2B 1.711(13) . ?
C18B H18B 0.9500 . ?
F21 C21 1.318(7) . ?
F22 C21 1.325(7) . ?
F23 C21 1.324(6) . ?
C21 C22 1.533(7) . ?
C22 C23 1.398(7) . ?
C23 C24 1.396(7) . ?
C23 H23 0.9500 . ?
C24 C25B 1.493(6) . ?
C24 C25 1.493(6) . ?
C25 C26 1.324(12) . ?
C25 S3 1.659(6) . ?
C26 C27 1.432(16) . ?
C26 H26 0.9500 . ?
C27 C28 1.334(10) . ?
C27 H27 0.9500 . ?
C28 S3 1.707(9) . ?
C28 H28 0.9500 . ?
C25B C26B 1.324(15) . ?
C25B S3B 1.665(6) . ?
C26B C27B 1.424(18) . ?
C26B H26B 0.9500 . ?
C27B C28B 1.328(14) . ?
C27B H27B 0.9500 . ?
C28B S3B 1.716(13) . ?
C28B H28B 0.9500 . ?
C31 C32 1.378(7) . ?
C31 C36 1.389(7) . ?
C32 C33 1.391(8) . ?
C32 H32 0.9500 . ?
C33 C34 1.371(9) . ?
C33 H33 0.9500 . ?
C34 C35 1.382(8) . ?
C34 H34 0.9500 . ?
C35 C36 1.371(8) . ?
C35 H35 0.9500 . ?
C36 H36 0.9500 . ?
C37 C38 1.365(8) . ?
C37 C42 1.382(7) . ?
C38 C39 1.380(9) . ?
C38 H38 0.9500 . ?
C39 C40 1.352(10) . ?
C39 H39 0.9500 . ?
C40 C41 1.362(11) . ?
C40 H40 0.9500 . ?
C41 C42 1.376(9) . ?
C41 H41 0.9500 . ?
C42 H42 0.9500 . ?
C43 C44 1.406(7) . ?
C43 C48 1.409(7) . ?
C44 C45 1.386(6) . ?
C44 H44 0.9500 . ?
C45 C46 1.382(7) . ?
C45 C70 1.515(7) . ?
C46 C47 1.367(8) . ?
C46 H46 0.9500 . ?
C47 C48 1.386(7) . ?
C47 H47 0.9500 . ?
C48 C49 1.512(8) . ?
C49 C50 1.564(8) . ?
C49 H49A 0.9900 . ?
C49 H49B 0.9900 . ?
C50 C65 1.511(8) . ?
C50 H50A 0.9900 . ?
C50 H50B 0.9900 . ?
C51 C56 1.375(7) . ?
C51 C52 1.382(7) . ?
C52 C53 1.397(7) . ?
C52 H52 0.9500 . ?
C53 C54 1.367(8) . ?
C53 H53 0.9500 . ?
C54 C55 1.376(8) . ?
C54 H54 0.9500 . ?
C55 C56 1.375(7) . ?
C55 H55 0.9500 . ?
C56 H56 0.9500 . ?
C57 C58 1.378(7) . ?
C57 C62 1.394(7) . ?
C58 C59 1.377(7) . ?
C58 H58 0.9500 . ?
C59 C60 1.390(8) . ?
C59 H59 0.9500 . ?
C60 C61 1.370(7) . ?
C60 H60 0.9500 . ?
C61 C62 1.372(7) . ?
C61 H61 0.9500 . ?
C62 H62 0.9500 . ?
C63 C64 1.402(7) . ?
C63 C68 1.413(6) . ?
C64 C65 1.399(7) . ?
C64 H64 0.9500 . ?
C65 C66 1.403(8) . ?
C66 C67 1.374(8) . ?
C66 H66 0.9500 . ?
C67 C68 1.396(7) . ?
C67 H67 0.9500 . ?
C68 C69 1.509(7) . ?
C69 C70 1.572(7) . ?
C69 H69A 0.9900 . ?
C69 H69B 0.9900 . ?
C70 H70A 0.9900 . ?
C70 H70B 0.9900 . ?

loop_
_geom_torsion_atom_site_label_1
_geom_torsion_atom_site_label_2
_geom_torsion_atom_site_label_3
_geom_torsion_atom_site_label_4
_geom_torsion
_geom_torsion_site_symmetry_1
_geom_torsion_site_symmetry_2
_geom_torsion_site_symmetry_3
_geom_torsion_site_symmetry_4
_geom_torsion_publ_flag
Dy1 O7 P1 C31 -165.0(8) . . . . ?
Dy1 O7 P1 C43 -38.9(10) . . . . ?
Dy1 O7 P1 C37 78.6(9) . . . . ?
Dy1 O8 P2 C63 -108.4(10) . . . . ?
Dy1 O8 P2 C57 125.4(10) . . . . ?
Dy1 O8 P2 C51 10.7(11) . . . . ?
Dy1 O1 C2 C3 -2.4(9) . . . . ?
Dy1 O1 C2 C1 176.4(4) . . . . ?
F3 C1 C2 O1 46.1(8) . . . . ?
F2 C1 C2 O1 -68.8(7) . . . . ?
F1 C1 C2 O1 168.9(6) . . . . ?
F3 C1 C2 C3 -134.9(7) . . . . ?
F2 C1 C2 C3 110.2(7) . . . . ?
F1 C1 C2 C3 -12.1(9) . . . . ?
O1 C2 C3 C4 -1.3(10) . . . . ?
C1 C2 C3 C4 179.9(5) . . . . ?
Dy1 O2 C4 C3 14.2(9) . . . . ?
Dy1 O2 C4 C5 -167.7(4) . . . . ?
C2 C3 C4 O2 -3.9(9) . . . . ?
C2 C3 C4 C5 178.0(5) . . . . ?
O2 C4 C5 C6 153.8(7) . . . . ?
C3 C4 C5 C6 -28.0(10) . . . . ?
O2 C4 C5 S1 -18.1(8) . . . . ?
C3 C4 C5 S1 160.1(5) . . . . ?
C4 C5 C6 C7 -175.0(7) . . . . ?
S1 C5 C6 C7 -2.5(10) . . . . ?
C5 C6 C7 C8 0.6(12) . . . . ?
C6 C7 C8 S1 1.6(12) . . . . ?
C6 C5 S1 C8 3.0(7) . . . . ?
C4 C5 S1 C8 176.0(6) . . . . ?
C7 C8 S1 C5 -2.7(8) . . . . ?
Dy1 O2 C2B C3B 14.2(9) . . . . ?
Dy1 O2 C2B C1B -167.7(4) . . . . ?
F2B C1B C2B O2 48.4(17) . . . . ?
F1B C1B C2B O2 -155.5(18) . . . . ?
F3B C1B C2B O2 -53.3(15) . . . . ?
F2B C1B C2B C3B -133.3(16) . . . . ?
F1B C1B C2B C3B 22.8(19) . . . . ?
F3B C1B C2B C3B 124.9(15) . . . . ?
O2 C2B C3B C4B -3.9(9) . . . . ?
C1B C2B C3B C4B 178.0(5) . . . . ?
Dy1 O1 C4B C3B -2.4(9) . . . . ?
Dy1 O1 C4B C5B 176.4(4) . . . . ?
C2B C3B C4B O1 -1.3(10) . . . . ?
C2B C3B C4B C5B 179.9(5) . . . . ?
O1 C4B C5B C6B -161(4) . . . . ?
C3B C4B C5B C6B 18(4) . . . . ?
O1 C4B C5B S1B -15.2(14) . . . . ?
C3B C4B C5B S1B 163.8(13) . . . . ?
C4B C5B C6B C7B -175(3) . . . . ?
S1B C5B C6B C7B 41(5) . . . . ?
C5B C6B C7B C8B -35(6) . . . . ?
C6B C7B C8B S1B 17(7) . . . . ?
C6B C5B S1B C8B -27(4) . . . . ?
C4B C5B S1B C8B -178(2) . . . . ?
C7B C8B S1B C5B 4(5) . . . . ?
Dy1 O3 C12 C13 3.8(10) . . . . ?
Dy1 O3 C12 C11 -174.6(4) . . . . ?
F12 C11 C12 O3 -45.6(9) . . . . ?
F13 C11 C12 O3 -168.0(6) . . . . ?
F11 C11 C12 O3 74.1(7) . . . . ?
F12 C11 C12 C13 135.9(8) . . . . ?
F13 C11 C12 C13 13.5(10) . . . . ?
F11 C11 C12 C13 -104.5(8) . . . . ?
O3 C12 C13 C14 2.4(12) . . . . ?
C11 C12 C13 C14 -179.3(7) . . . . ?
Dy1 O4 C14 C13 -22.1(10) . . . . ?
Dy1 O4 C14 C15B 156.7(4) . . . . ?
Dy1 O4 C14 C15 156.7(4) . . . . ?
C12 C13 C14 O4 6.0(11) . . . . ?
C12 C13 C14 C15B -172.9(6) . . . . ?
C12 C13 C14 C15 -172.9(6) . . . . ?
O4 C14 C15 C16 -168.3(12) . . . . ?
C13 C14 C15 C16 10.6(14) . . . . ?
O4 C14 C15 S2 7.2(9) . . . . ?
C13 C14 C15 S2 -173.8(6) . . . . ?
C14 C15 C16 C17 176.3(11) . . . . ?
S2 C15 C16 C17 0.4(10) . . . . ?
C15 C16 C17 C18 1.9(11) . . . . ?
C16 C17 C18 S2 -3.1(15) . . . . ?
C16 C15 S2 C18 -1.9(12) . . . . ?
C14 C15 S2 C18 -178.1(10) . . . . ?
C17 C18 S2 C15 3.0(15) . . . . ?
O4 C14 C15B C16B 3.7(14) . . . . ?
C13 C14 C15B C16B -177.3(13) . . . . ?
O4 C14 C15B S2B -171.9(8) . . . . ?
C13 C14 C15B S2B 7.1(12) . . . . ?
C14 C15B C16B C17B -177.1(11) . . . . ?
S2B C15B C16B C17B -0.9(10) . . . . ?
C15B C16B C17B C18B -0.4(12) . . . . ?
C16B C17B C18B S2B 1.4(17) . . . . ?
C16B C15B S2B C18B 1.4(13) . . . . ?
C14 C15B S2B C18B 177.3(13) . . . . ?
C17B C18B S2B C15B -1.7(17) . . . . ?
Dy1 O5 C22 C23 -19.3(9) . . . . ?
Dy1 O5 C22 C21 159.8(4) . . . . ?
F21 C21 C22 O5 54.6(7) . . . . ?
F23 C21 C22 O5 176.9(6) . . . . ?
F22 C21 C22 O5 -63.6(7) . . . . ?
F21 C21 C22 C23 -126.1(6) . . . . ?
F23 C21 C22 C23 -3.9(9) . . . . ?
F22 C21 C22 C23 115.7(6) . . . . ?
O5 C22 C23 C24 1.3(10) . . . . ?
C21 C22 C23 C24 -177.9(5) . . . . ?
Dy1 O6 C24 C23 35.6(8) . . . . ?
Dy1 O6 C24 C25B -144.3(4) . . . . ?
Dy1 O6 C24 C25 -144.3(4) . . . . ?
C22 C23 C24 O6 -8.5(9) . . . . ?
C22 C23 C24 C25B 171.5(5) . . . . ?
C22 C23 C24 C25 171.5(5) . . . . ?
O6 C24 C25 C26 169.5(8) . . . . ?
C23 C24 C25 C26 -10.4(10) . . . . ?
O6 C24 C25 S3 -9.1(7) . . . . ?
C23 C24 C25 S3 171.0(4) . . . . ?
C24 C25 C26 C27 -178.6(8) . . . . ?
S3 C25 C26 C27 0.1(8) . . . . ?
C25 C26 C27 C28 -0.6(9) . . . . ?
C26 C27 C28 S3 0.8(10) . . . . ?
C26 C25 S3 C28 0.3(8) . . . . ?
C24 C25 S3 C28 179.1(6) . . . . ?
C27 C28 S3 C25 -0.6(9) . . . . ?
O6 C24 C25B C26B -12.0(11) . . . . ?
C23 C24 C25B C26B 168.1(10) . . . . ?
O6 C24 C25B S3B 165.8(5) . . . . ?
C23 C24 C25B S3B -14.2(8) . . . . ?
C24 C25B C26B C27B 179.4(9) . . . . ?
S3B C25B C26B C27B 1.4(9) . . . . ?
C25B C26B C27B C28B -0.2(11) . . . . ?
C26B C27B C28B S3B -1.0(15) . . . . ?
C26B C25B S3B C28B -1.7(11) . . . . ?
C24 C25B S3B C28B -179.6(10) . . . . ?
C27B C28B S3B C25B 1.5(14) . . . . ?
O7 P1 C31 C32 17.3(5) . . . . ?
C43 P1 C31 C32 -110.6(4) . . . . ?
C37 P1 C31 C32 136.9(4) . . . . ?
O7 P1 C31 C36 -162.5(4) . . . . ?
C43 P1 C31 C36 69.5(5) . . . . ?
C37 P1 C31 C36 -42.9(5) . . . . ?
C36 C31 C32 C33 -0.6(8) . . . . ?
P1 C31 C32 C33 179.5(4) . . . . ?
C31 C32 C33 C34 0.1(9) . . . . ?
C32 C33 C34 C35 0.3(9) . . . . ?
C33 C34 C35 C36 -0.2(10) . . . . ?
C34 C35 C36 C31 -0.3(9) . . . . ?
C32 C31 C36 C35 0.8(8) . . . . ?
P1 C31 C36 C35 -179.4(5) . . . . ?
O7 P1 C37 C38 33.4(5) . . . . ?
C31 P1 C37 C38 -84.4(5) . . . . ?
C43 P1 C37 C38 157.6(5) . . . . ?
O7 P1 C37 C42 -148.7(5) . . . . ?
C31 P1 C37 C42 93.5(5) . . . . ?
C43 P1 C37 C42 -24.5(5) . . . . ?
C42 C37 C38 C39 -1.1(10) . . . . ?
P1 C37 C38 C39 176.9(6) . . . . ?
C37 C38 C39 C40 1.0(13) . . . . ?
C38 C39 C40 C41 0.3(13) . . . . ?
C39 C40 C41 C42 -1.4(12) . . . . ?
C40 C41 C42 C37 1.2(11) . . . . ?
C38 C37 C42 C41 0.0(9) . . . . ?
P1 C37 C42 C41 -177.9(5) . . . . ?
O7 P1 C43 C44 54.8(4) . . . . ?
C31 P1 C43 C44 179.1(3) . . . . ?
C37 P1 C43 C44 -66.8(4) . . . . ?
O7 P1 C43 C48 -129.1(4) . . . . ?
C31 P1 C43 C48 -4.8(5) . . . . ?
C37 P1 C43 C48 109.2(5) . . . . ?
C48 C43 C44 C45 -3.4(7) . . . . ?
P1 C43 C44 C45 173.1(3) . . . . ?
C43 C44 C45 C46 -13.8(7) . . . . ?
C43 C44 C45 C70 156.9(4) . . . . ?
C44 C45 C46 C47 16.1(7) . . . . ?
C70 C45 C46 C47 -154.6(5) . . . . ?
C45 C46 C47 C48 -1.0(8) . . . . ?
C46 C47 C48 C43 -16.1(7) . . . . ?
C46 C47 C48 C49 148.5(5) . . . . ?
C44 C43 C48 C47 17.9(7) . . . . ?
P1 C43 C48 C47 -158.0(4) . . . . ?
C44 C43 C48 C49 -145.2(5) . . . . ?
P1 C43 C48 C49 38.9(7) . . . . ?
C47 C48 C49 C50 -92.8(6) . . . . ?
C43 C48 C49 C50 70.2(7) . . . . ?
C48 C49 C50 C65 22.1(7) . . . . ?
O8 P2 C51 C56 49.0(4) . . . . ?
C63 P2 C51 C56 171.1(4) . . . . ?
C57 P2 C51 C56 -67.9(4) . . . . ?
O8 P2 C51 C52 -134.1(4) . . . . ?
C63 P2 C51 C52 -11.9(5) . . . . ?
C57 P2 C51 C52 109.1(5) . . . . ?
C56 C51 C52 C53 0.9(8) . . . . ?
P2 C51 C52 C53 -175.9(4) . . . . ?
C51 C52 C53 C54 -0.7(9) . . . . ?
C52 C53 C54 C55 -0.1(10) . . . . ?
C53 C54 C55 C56 0.8(9) . . . . ?
C52 C51 C56 C55 -0.3(8) . . . . ?
P2 C51 C56 C55 176.8(4) . . . . ?
C54 C55 C56 C51 -0.6(9) . . . . ?
O8 P2 C57 C58 16.4(4) . . . . ?
C63 P2 C57 C58 -108.4(4) . . . . ?
C51 P2 C57 C58 135.9(4) . . . . ?
O8 P2 C57 C62 -159.8(4) . . . . ?
C63 P2 C57 C62 75.4(4) . . . . ?
C51 P2 C57 C62 -40.2(4) . . . . ?
C62 C57 C58 C59 -2.0(7) . . . . ?
P2 C57 C58 C59 -178.2(4) . . . . ?
C57 C58 C59 C60 1.0(7) . . . . ?
C58 C59 C60 C61 0.4(8) . . . . ?
C59 C60 C61 C62 -0.8(7) . . . . ?
C60 C61 C62 C57 -0.2(7) . . . . ?
C58 C57 C62 C61 1.6(7) . . . . ?
P2 C57 C62 C61 177.7(3) . . . . ?
O8 P2 C63 C64 49.4(4) . . . . ?
C57 P2 C63 C64 172.3(3) . . . . ?
C51 P2 C63 C64 -73.1(4) . . . . ?
O8 P2 C63 C68 -128.8(4) . . . . ?
C57 P2 C63 C68 -5.9(5) . . . . ?
C51 P2 C63 C68 108.7(4) . . . . ?
C68 C63 C64 C65 -1.7(7) . . . . ?
P2 C63 C64 C65 179.9(4) . . . . ?
C63 C64 C65 C66 -14.1(7) . . . . ?
C63 C64 C65 C50 156.0(5) . . . . ?
C49 C50 C65 C64 -99.6(6) . . . . ?
C49 C50 C65 C66 69.8(7) . . . . ?
C64 C65 C66 C67 15.3(7) . . . . ?
C50 C65 C66 C67 -154.5(5) . . . . ?
C65 C66 C67 C68 -0.6(8) . . . . ?
C66 C67 C68 C63 -15.6(7) . . . . ?
C66 C67 C68 C69 148.1(5) . . . . ?
C64 C63 C68 C67 16.5(7) . . . . ?
P2 C63 C68 C67 -165.4(4) . . . . ?
C64 C63 C68 C69 -146.2(5) . . . . ?
P2 C63 C68 C69 31.9(7) . . . . ?
C67 C68 C69 C70 -99.7(5) . . . . ?
C63 C68 C69 C70 62.8(6) . . . . ?
C46 C45 C70 C69 63.2(6) . . . . ?
C44 C45 C70 C69 -107.0(5) . . . . ?
C68 C69 C70 C45 25.0(6) . . . . ?
